data_1568420
loop_
_publ_author_name
'Bhattacharya, Biswajit'
'Michalchuk, Adam A. L.'
'Silbernagl, Dorothee'
'Yasuda, Nobuhiro'
'Feiler, Torvid'
'Sturm, Heinz'
'Emmerling, Franziska'

_publ_section_title
;
 An atomistic mechanism for elasto-plastic bending in molecular crystals.
;
_journal_issue 13
_journal_name_full 'Chemical science'
_journal_page_first 3441
_journal_page_last 3450
_journal_paper_doi 10.1039/d2sc06470g
_journal_volume 14
_journal_year 2023
_chemical_formula_moiety 'C13 H10 Cl2 N2 O'
_chemical_formula_sum 'C13 H10 Cl2 N2 O'
_chemical_formula_weight 281.13
_space_group_crystal_system monoclinic
_space_group_IT_number 13
_space_group_name_Hall '-P 2yc'
_space_group_name_H-M_alt 'P 1 2/c 1'
_atom_sites_solution_hydrogens geom
_atom_sites_solution_primary dual
_audit_creation_date 2021-08-19
_audit_creation_method
;
Olex2 1.5
(compiled 2021.07.19 svn.r715e62df for OlexSys, GUI svn.r6383)
;
_audit_update_record
;
2021-12-28 deposited with the CCDC.	2023-02-13 downloaded from the CCDC.
;
_cell_angle_alpha 90
_cell_angle_beta 101.319(3)
_cell_angle_gamma 90
_cell_formula_units_Z 4
_cell_length_a 14.3805(11)
_cell_length_b 4.2807(3)
_cell_length_c 20.0178(16)
_cell_measurement_reflns_used 980
_cell_measurement_temperature 100.91
_cell_measurement_theta_max 27.53
_cell_measurement_theta_min 1.44
_cell_volume 1208.30(16)
_computing_molecular_graphics 'Olex2 1.5 (Dolomanov et al., 2009)'
_computing_publication_material 'Olex2 1.5 (Dolomanov et al., 2009)'
_computing_structure_refinement 'SHELXL 2013/4 (Sheldrick, 2015)'
_computing_structure_solution 'SHELXT 2018/2 (Sheldrick, 2018)'
_diffrn_ambient_temperature 100.91
_diffrn_measured_fraction_theta_full 0.996
_diffrn_measured_fraction_theta_max 0.993
_diffrn_measurement_device_type 'Bruker D8 Venture'
_diffrn_measurement_method '\w scans'
_diffrn_radiation_type MoK\a
_diffrn_radiation_wavelength 0.71073
_diffrn_reflns_av_R_equivalents 0.1562
_diffrn_reflns_av_unetI/netI 0.0880
_diffrn_reflns_Laue_measured_fraction_full 0.996
_diffrn_reflns_Laue_measured_fraction_max 0.993
_diffrn_reflns_limit_h_max 18
_diffrn_reflns_limit_h_min -18
_diffrn_reflns_limit_k_max 5
_diffrn_reflns_limit_k_min -5
_diffrn_reflns_limit_l_max 25
_diffrn_reflns_limit_l_min -26
_diffrn_reflns_number 13587
_diffrn_reflns_point_group_measured_fraction_full 0.996
_diffrn_reflns_point_group_measured_fraction_max 0.993
_diffrn_reflns_theta_full 25.242
_diffrn_reflns_theta_max 27.529
_diffrn_reflns_theta_min 1.444
_diffrn_source 'fine-focus sealed tube'
_exptl_absorpt_coefficient_mu 0.524
_exptl_absorpt_correction_T_max 0.968
_exptl_absorpt_correction_T_min 0.869
_exptl_absorpt_correction_type multi-scan
_exptl_absorpt_process_details
;
'XPREP' - A PROGRAM DATA PREPARATION & RECIPROCAL 
SPACE EXPLORATION,
Bruker Analytical X-ray Systems, 1997
;
_exptl_crystal_colour Orange
_exptl_crystal_density_diffrn 1.545
_exptl_crystal_description Neddle
_exptl_crystal_F_000 576
_exptl_crystal_size_max 0.5
_exptl_crystal_size_mid 0.2
_exptl_crystal_size_min 0.1
_refine_diff_density_max 0.565
_refine_diff_density_min -0.691
_refine_diff_density_rms 0.117
_refine_ls_extinction_method none
_refine_ls_goodness_of_fit_ref 1.112
_refine_ls_hydrogen_treatment constr
_refine_ls_matrix_type full
_refine_ls_number_parameters 165
_refine_ls_number_reflns 2781
_refine_ls_number_restraints 0
_refine_ls_restrained_S_all 1.112
_refine_ls_R_factor_all 0.0560
_refine_ls_R_factor_gt 0.0512
_refine_ls_shift/su_max 0.001
_refine_ls_shift/su_mean 0.000
_refine_ls_structure_factor_coef Fsqd
_refine_ls_weighting_details 'w=1/[\s^2^(Fo^2^)+(0.0620P)^2^+1.0228P] where P=(Fo^2^+2Fc^2^)/3'
_refine_ls_weighting_scheme calc
_refine_ls_wR_factor_gt 0.1339
_refine_ls_wR_factor_ref 0.1470
_reflns_Friedel_coverage 0.000
_reflns_number_gt 2508
_reflns_number_total 2781
_reflns_threshold_expression 'I > 2\s(I)'
_cod_data_source_file d2sc06470g7.cif
_cod_data_source_block BB7
_cod_depositor_comments 'Adding full bibliography for 1568419--1568420.cif.'
_cod_database_code 1568420
_shelxl_version_number 2013-4
_shelx_space_group_comment
;
The symmetry employed for this shelxl refinement is uniquely defined
by the following loop, which should always be used as a source of
symmetry information in preference to the above space-group names.
They are only intended as comments.
;
_olex2_refinement_description
;
1. Fixed Uiso
 At 1.2 times of:
  All C(H) groups
 At 1.5 times of:
  All C(H,H,H) groups, All O(H) groups
2.a Aromatic/amide H refined with riding coordinates:
 C3(H3), C5(H5), C7(H7), C9(H9), C10(H10), C11(H11)
2.b Idealised Me refined as rotating group:
 C13(H13A,H13B,H13C)
2.c Idealised tetrahedral OH refined as rotating group:
 O1(H1)
;
_olex2_submission_special_instructions 'No special instructions were received'

loop_
_space_group_symop_operation_xyz
'x, y, z'
'-x, y, -z+1/2'
'-x, -y, -z'
'x, -y, z-1/2'

loop_
_atom_site_label
_atom_site_type_symbol
_atom_site_fract_x
_atom_site_fract_y
_atom_site_fract_z
_atom_site_U_iso_or_equiv
_atom_site_adp_type
_atom_site_occupancy
_atom_site_site_symmetry_order
_atom_site_calc_flag
_atom_site_refinement_flags_posn
_atom_site_refinement_flags_adp
_atom_site_refinement_flags_occupancy
_atom_site_disorder_assembly
_atom_site_disorder_group
Cl1 Cl 0.09122(3) 0.07844(13) 0.31668(3) 0.01845(18) Uani 1 1 d . . . . .
Cl2 Cl 0.47182(3) 0.01985(13) 0.39189(3) 0.01931(18) Uani 1 1 d . . . . .
O1 O 0.10369(10) 0.4811(4) 0.43544(9) 0.0159(3) Uani 1 1 d . . . . .
H1 H 0.1109 0.6074 0.4682 0.024 Uiso 1 1 calc R U . . .
N1 N 0.19461(12) 0.8050(4) 0.53599(9) 0.0127(4) Uani 1 1 d . . . . .
N2 N 0.28038(12) 1.1122(4) 0.62588(10) 0.0134(4) Uani 1 1 d . . . . .
C1 C 0.18882(14) 0.3821(5) 0.42630(11) 0.0129(4) Uani 1 1 d . . . . .
C2 C 0.19449(14) 0.1842(5) 0.37168(11) 0.0133(4) Uani 1 1 d . . . . .
C3 C 0.28064(14) 0.0723(5) 0.36093(11) 0.0141(4) Uani 1 1 d . . . . .
H3 H 0.2833 -0.0629 0.3237 0.017 Uiso 1 1 calc R U . . .
C4 C 0.36316(14) 0.1608(5) 0.40541(11) 0.0139(4) Uani 1 1 d . . . . .
C5 C 0.36075(14) 0.3558(5) 0.45959(11) 0.0137(4) Uani 1 1 d . . . . .
H5 H 0.4179 0.4120 0.4897 0.016 Uiso 1 1 calc R U . . .
C6 C 0.27373(14) 0.4712(5) 0.47019(11) 0.0125(4) Uani 1 1 d . . . . .
C7 C 0.27278(14) 0.6864(5) 0.52603(10) 0.0132(4) Uani 1 1 d . . . . .
H7 H 0.3307 0.7402 0.5556 0.016 Uiso 1 1 calc R U . . .
C8 C 0.19667(15) 1.0206(5) 0.58986(11) 0.0124(4) Uani 1 1 d . . . . .
C9 C 0.11000(14) 1.1264(5) 0.60188(12) 0.0150(4) Uani 1 1 d . . . . .
H9 H 0.0520 1.0564 0.5747 0.018 Uiso 1 1 calc R U . . .
C10 C 0.11061(14) 1.3369(5) 0.65457(12) 0.0159(4) Uani 1 1 d . . . . .
H10 H 0.0529 1.4151 0.6643 0.019 Uiso 1 1 calc R U . . .
C11 C 0.19718(15) 1.4311(5) 0.69275(12) 0.0157(4) Uani 1 1 d . . . . .
H11 H 0.1994 1.5736 0.7294 0.019 Uiso 1 1 calc R U . . .
C12 C 0.28075(14) 1.3156(5) 0.67706(11) 0.0136(4) Uani 1 1 d . . . . .
C13 C 0.37631(15) 1.4171(6) 0.71546(12) 0.0186(5) Uani 1 1 d . . . . .
H13A H 0.4147 1.2326 0.7312 0.028 Uiso 1 1 calc R U . . .
H13B H 0.3685 1.5437 0.7548 0.028 Uiso 1 1 calc R U . . .
H13C H 0.4081 1.5413 0.6854 0.028 Uiso 1 1 calc R U . . .

loop_
_atom_site_aniso_label
_atom_site_aniso_U_11
_atom_site_aniso_U_22
_atom_site_aniso_U_33
_atom_site_aniso_U_23
_atom_site_aniso_U_13
_atom_site_aniso_U_12
Cl1 0.0136(3) 0.0290(3) 0.0114(3) -0.0038(2) -0.0007(2) -0.00381(18)
Cl2 0.0129(3) 0.0266(3) 0.0187(3) -0.0030(2) 0.0040(2) 0.00237(18)
O1 0.0108(7) 0.0242(8) 0.0119(8) -0.0033(6) 0.0001(6) 0.0010(5)
N1 0.0144(8) 0.0154(8) 0.0079(8) 0.0014(7) 0.0012(7) -0.0010(6)
N2 0.0143(8) 0.0161(9) 0.0093(8) 0.0013(7) 0.0010(7) -0.0001(6)
C1 0.0130(9) 0.0159(10) 0.0095(10) 0.0043(8) 0.0020(8) -0.0009(7)
C2 0.0122(9) 0.0170(10) 0.0098(9) 0.0011(8) -0.0002(8) -0.0028(7)
C3 0.0144(10) 0.0187(10) 0.0097(10) 0.0009(8) 0.0033(9) -0.0010(7)
C4 0.0112(9) 0.0170(10) 0.0141(10) 0.0023(8) 0.0038(8) 0.0009(7)
C5 0.0107(9) 0.0172(10) 0.0120(10) 0.0028(8) -0.0002(8) -0.0020(7)
C6 0.0139(9) 0.0139(10) 0.0092(10) 0.0018(7) 0.0013(8) -0.0013(7)
C7 0.0132(9) 0.0160(10) 0.0090(9) 0.0015(8) -0.0013(8) -0.0029(7)
C8 0.0154(9) 0.0134(10) 0.0082(10) 0.0031(7) 0.0020(8) -0.0003(7)
C9 0.0125(9) 0.0177(10) 0.0135(10) 0.0016(8) -0.0004(8) -0.0005(7)
C10 0.0136(9) 0.0187(10) 0.0167(11) 0.0017(8) 0.0056(8) 0.0018(8)
C11 0.0190(10) 0.0184(10) 0.0104(10) -0.0004(8) 0.0046(9) -0.0001(8)
C12 0.0154(9) 0.0157(10) 0.0089(9) 0.0012(8) 0.0005(8) -0.0008(7)
C13 0.0140(10) 0.0286(12) 0.0120(10) -0.0052(9) -0.0006(9) -0.0020(8)

loop_
_atom_type_symbol
_atom_type_description
_atom_type_scat_dispersion_real
_atom_type_scat_dispersion_imag
_atom_type_scat_source
C C 0.0033 0.0016 'International Tables Vol C Tables 4.2.6.8 and 6.1.1.4'
H H 0.0000 0.0000 'International Tables Vol C Tables 4.2.6.8 and 6.1.1.4'
N N 0.0061 0.0033 'International Tables Vol C Tables 4.2.6.8 and 6.1.1.4'
O O 0.0106 0.0060 'International Tables Vol C Tables 4.2.6.8 and 6.1.1.4'
Cl Cl 0.1484 0.1585 'International Tables Vol C Tables 4.2.6.8 and 6.1.1.4'

loop_
_geom_angle_atom_site_label_1
_geom_angle_atom_site_label_2
_geom_angle_atom_site_label_3
_geom_angle
_geom_angle_site_symmetry_1
_geom_angle_site_symmetry_3
_geom_angle_publ_flag
C1 O1 H1 109.5 . . ?
C7 N1 C8 119.22(18) . . ?
C8 N2 C12 118.06(17) . . ?
O1 C1 C2 119.53(19) . . ?
O1 C1 C6 122.11(19) . . ?
C2 C1 C6 118.36(18) . . ?
C1 C2 Cl1 118.86(15) . . ?
C3 C2 Cl1 119.62(16) . . ?
C3 C2 C1 121.52(19) . . ?
C2 C3 H3 120.5 . . ?
C2 C3 C4 119.0(2) . . ?
C4 C3 H3 120.5 . . ?
C3 C4 Cl2 118.99(16) . . ?
C5 C4 Cl2 119.63(16) . . ?
C5 C4 C3 121.38(18) . . ?
C4 C5 H5 120.1 . . ?
C4 C5 C6 119.7(2) . . ?
C6 C5 H5 120.1 . . ?
C1 C6 C7 120.94(18) . . ?
C5 C6 C1 120.0(2) . . ?
C5 C6 C7 119.0(2) . . ?
N1 C7 C6 120.78(19) . . ?
N1 C7 H7 119.6 . . ?
C6 C7 H7 119.6 . . ?
N2 C8 N1 119.01(18) . . ?
N2 C8 C9 123.7(2) . . ?
C9 C8 N1 117.32(19) . . ?
C8 C9 H9 120.9 . . ?
C10 C9 C8 118.1(2) . . ?
C10 C9 H9 120.9 . . ?
C9 C10 H10 120.7 . . ?
C9 C10 C11 118.63(19) . . ?
C11 C10 H10 120.7 . . ?
C10 C11 H11 120.2 . . ?
C10 C11 C12 119.6(2) . . ?
C12 C11 H11 120.2 . . ?
N2 C12 C11 121.87(19) . . ?
N2 C12 C13 116.37(18) . . ?
C11 C12 C13 121.75(19) . . ?
C12 C13 H13A 109.5 . . ?
C12 C13 H13B 109.5 . . ?
C12 C13 H13C 109.5 . . ?
H13A C13 H13B 109.5 . . ?
H13A C13 H13C 109.5 . . ?
H13B C13 H13C 109.5 . . ?

loop_
_geom_bond_atom_site_label_1
_geom_bond_atom_site_label_2
_geom_bond_distance
_geom_bond_site_symmetry_2
_geom_bond_publ_flag
Cl1 C2 1.727(2) . ?
Cl2 C4 1.745(2) . ?
O1 H1 0.8400 . ?
O1 C1 1.342(2) . ?
N1 C7 1.284(3) . ?
N1 C8 1.415(3) . ?
N2 C8 1.335(3) . ?
N2 C12 1.344(3) . ?
C1 C2 1.398(3) . ?
C1 C6 1.410(3) . ?
C2 C3 1.384(3) . ?
C3 H3 0.9500 . ?
C3 C4 1.389(3) . ?
C4 C5 1.374(3) . ?
C5 H5 0.9500 . ?
C5 C6 1.400(3) . ?
C6 C7 1.451(3) . ?
C7 H7 0.9500 . ?
C8 C9 1.391(3) . ?
C9 H9 0.9500 . ?
C9 C10 1.386(3) . ?
C10 H10 0.9500 . ?
C10 C11 1.387(3) . ?
C11 H11 0.9500 . ?
C11 C12 1.391(3) . ?
C12 C13 1.501(3) . ?
C13 H13A 0.9800 . ?
C13 H13B 0.9800 . ?
C13 H13C 0.9800 . ?

loop_
_geom_torsion_atom_site_label_1
_geom_torsion_atom_site_label_2
_geom_torsion_atom_site_label_3
_geom_torsion_atom_site_label_4
_geom_torsion
_geom_torsion_site_symmetry_1
_geom_torsion_site_symmetry_2
_geom_torsion_site_symmetry_3
_geom_torsion_site_symmetry_4
_geom_torsion_publ_flag
Cl1 C2 C3 C4 179.68(16) . . . . ?
Cl2 C4 C5 C6 179.45(16) . . . . ?
O1 C1 C2 Cl1 1.0(3) . . . . ?
O1 C1 C2 C3 -178.94(19) . . . . ?
O1 C1 C6 C5 178.42(18) . . . . ?
O1 C1 C6 C7 -2.6(3) . . . . ?
N1 C8 C9 C10 179.81(19) . . . . ?
N2 C8 C9 C10 -0.5(3) . . . . ?
C1 C2 C3 C4 -0.3(3) . . . . ?
C1 C6 C7 N1 -1.3(3) . . . . ?
C2 C1 C6 C5 -1.6(3) . . . . ?
C2 C1 C6 C7 177.37(19) . . . . ?
C2 C3 C4 Cl2 -179.98(16) . . . . ?
C2 C3 C4 C5 0.1(3) . . . . ?
C3 C4 C5 C6 -0.6(3) . . . . ?
C4 C5 C6 C1 1.4(3) . . . . ?
C4 C5 C6 C7 -177.62(19) . . . . ?
C5 C6 C7 N1 177.73(19) . . . . ?
C6 C1 C2 Cl1 -178.92(15) . . . . ?
C6 C1 C2 C3 1.1(3) . . . . ?
C7 N1 C8 N2 4.8(3) . . . . ?
C7 N1 C8 C9 -175.57(19) . . . . ?
C8 N1 C7 C6 -178.32(18) . . . . ?
C8 N2 C12 C11 -0.2(3) . . . . ?
C8 N2 C12 C13 -178.92(19) . . . . ?
C8 C9 C10 C11 -0.2(3) . . . . ?
C9 C10 C11 C12 0.6(3) . . . . ?
C10 C11 C12 N2 -0.5(3) . . . . ?
C10 C11 C12 C13 178.2(2) . . . . ?
C12 N2 C8 N1 -179.63(18) . . . . ?
C12 N2 C8 C9 0.7(3) . . . . ?
